data_4514165
loop_
_publ_author_name
'Mateos, Jaime'
'Rivera-Chao, Eva'
'Fa\~nan\'as-Mastral, Mart\'in'

_publ_section_title
;
 Synergistic Copper/Palladium Catalysis for the Regio- and Stereoselective
 Synthesis of Borylated Skipped Dienes
;
_journal_name_full 'ACS Catalysis'
_journal_page_first 5340
_journal_paper_doi 10.1021/acscatal.7b01833
_journal_year 2017
_chemical_absolute_configuration unk
_chemical_formula_moiety 'C29 H31 B O2'
_chemical_formula_sum 'C29 H31 B O2'
_chemical_formula_weight 422.35
_chemical_name_common 'CS1JMG-P3B - 17SRA001'
_space_group_crystal_system orthorhombic
_space_group_IT_number 19
_space_group_name_Hall 'P 2ac 2ab'
_space_group_name_H-M_alt 'P 21 21 21'
_symmetry_space_group_name_Hall 'P 2ac 2ab'
_symmetry_space_group_name_H-M 'P 21 21 21'
_atom_sites_solution_hydrogens difmap
_atom_sites_solution_primary dual
_atom_sites_solution_secondary difmap
_cell_angle_alpha 90
_cell_angle_beta 90
_cell_angle_gamma 90
_cell_formula_units_Z 4
_cell_length_a 6.2288(12)
_cell_length_b 12.593(3)
_cell_length_c 30.216(5)
_cell_measurement_reflns_used 384
_cell_measurement_temperature 100.(2)
_cell_measurement_theta_max 12.0081
_cell_measurement_theta_min 2.5895
_cell_volume 2370.1(8)
_computing_cell_refinement 'SAINT V8.37A (Bruker AXS Inc., 2015)'
_computing_data_collection 'Bruker APEX2 software'
_computing_data_reduction 'SAINT V8.37A (Bruker AXS Inc., 2015)'
_computing_molecular_graphics 'shelXle (C.B. Huebschle, rev 807)'
_computing_structure_refinement 'SHELXL-2016/6 (Sheldrick, 2016)'
_computing_structure_solution 'SHELXT-2014 (Sheldrick, 2014)'
_diffrn_ambient_temperature 100.(2)
_diffrn_detector_area_resol_mean 8.3333
_diffrn_measured_fraction_theta_full 0.999
_diffrn_measured_fraction_theta_max 0.999
_diffrn_measurement_device_type '\k--geometry diffractometer'
_diffrn_measurement_method '\f or \w oscillation scans'
_diffrn_radiation_monochromator graphite
_diffrn_radiation_type MoK\a
_diffrn_radiation_wavelength 0.71073
_diffrn_reflns_av_R_equivalents 0.2274
_diffrn_reflns_av_unetI/netI 0.2358
_diffrn_reflns_limit_h_max 5
_diffrn_reflns_limit_h_min -6
_diffrn_reflns_limit_k_max 13
_diffrn_reflns_limit_k_min -12
_diffrn_reflns_limit_l_max 33
_diffrn_reflns_limit_l_min -33
_diffrn_reflns_number 14503
_diffrn_reflns_theta_full 23.25
_diffrn_reflns_theta_max 23.25
_diffrn_reflns_theta_min 1.35
_diffrn_source 'sealed x-ray tube'
_diffrn_source_type 'SIEMENS KFN MO 2K-90'
_exptl_absorpt_coefficient_mu 0.072
_exptl_absorpt_correction_T_max 1.00
_exptl_absorpt_correction_T_min 0.68
_exptl_absorpt_correction_type multi-scan
_exptl_absorpt_process_details
;
SADABS-2016/2 - Bruker AXS area detector scaling and absorption correction
;
_exptl_crystal_colour 'clear colourless'
_exptl_crystal_density_diffrn 1.184
_exptl_crystal_density_method 'not measured'
_exptl_crystal_description needle
_exptl_crystal_F_000 904
_exptl_crystal_size_max 0.588
_exptl_crystal_size_mid 0.087
_exptl_crystal_size_min 0.046
_refine_diff_density_max 0.246
_refine_diff_density_min -0.255
_refine_ls_abs_structure_details
;

Flack x determined using 401 quotients [(I+)-(I-)]/[(I+)+(I-)]
(Parsons, Flack and Wagner, Acta Cryst. B69 (2013) 249-259).
;
_refine_ls_abs_structure_Flack -5.1(10)
_refine_ls_extinction_method none
_refine_ls_goodness_of_fit_ref 0.991
_refine_ls_hydrogen_treatment constr
_refine_ls_matrix_type full
_refine_ls_number_parameters 293
_refine_ls_number_reflns 3387
_refine_ls_number_restraints 255
_refine_ls_restrained_S_all 0.955
_refine_ls_R_factor_all 0.1868
_refine_ls_R_factor_gt 0.0717
_refine_ls_shift/su_max 0.000
_refine_ls_shift/su_mean 0.000
_refine_ls_structure_factor_coef Fsqd
_refine_ls_weighting_details 'w=1/[\s^2^(Fo^2^)+(0.0159P)^2^] where P=(Fo^2^+2Fc^2^)/3'
_refine_ls_weighting_scheme calc
_refine_ls_wR_factor_gt 0.1148
_refine_ls_wR_factor_ref 0.1539
_reflns_number_gt 1650
_reflns_number_total 3387
_reflns_threshold_expression 'I > 2\s(I)'
_cod_data_source_file cs7b01833_si_002.cif
_cod_data_source_block 17SRA001
_cod_depositor_comments
;
The following automatic conversions were performed:

'_exptl_absorpt_correction_type' value 'Multi-Scan' changed to
'multi-scan' according to
/home/data/users/saulius/crontab/automatic-downloads/rss-feeds/ACS/lib/dictionaries/cif_core.dic
dictionary named 'cif_core.dic' version 2.4.2 from 2011-04-26.

Automatic conversion script
Id: cif_fix_values 4973 2017-02-22 13:04:09Z antanas 
;
_cod_database_code 4514165

loop_
_space_group_symop_operation_xyz
'x, y, z'
'x+1/2, -y+1/2, -z'
'-x, y+1/2, -z+1/2'
'-x+1/2, -y, z+1/2'

loop_
_atom_site_type_symbol
_atom_site_label
_atom_site_fract_x
_atom_site_fract_y
_atom_site_fract_z
_atom_site_U_iso_or_equiv
_atom_site_adp_type
_atom_site_calc_flag
_atom_site_refinement_flags_adp
_atom_site_refinement_flags_posn
_atom_site_occupancy
B B1 0.4580(19) 0.4094(9) 0.1879(3) 0.026(3) Uani d . . 1
O O2 0.5481(10) 0.5083(5) 0.19725(15) 0.0282(17) Uani d . . 1
C C3 0.6199(16) 0.5039(7) 0.2434(2) 0.026(2) Uani d . . 1
C C4 0.6645(16) 0.3825(7) 0.2494(3) 0.027(2) Uani d . . 1
O O5 0.5054(10) 0.3366(4) 0.21913(16) 0.0271(16) Uani d . . 1
C C6 0.4398(13) 0.5437(7) 0.2719(2) 0.031(3) Uani d . . 1
H H6A 0.48783 0.54741 0.302706 0.046 Uiso calc U R 1
H H6B 0.317448 0.495046 0.269612 0.046 Uiso calc U R 1
H H6C 0.396445 0.614538 0.26187 0.046 Uiso calc U R 1
C C7 0.8174(14) 0.5743(7) 0.2475(2) 0.033(3) Uani d . . 1
H H7A 0.87819 0.567015 0.277282 0.049 Uiso calc U R 1
H H7B 0.776712 0.648478 0.242427 0.049 Uiso calc U R 1
H H7C 0.924507 0.552763 0.225526 0.049 Uiso calc U R 1
C C8 0.6203(15) 0.3409(8) 0.2958(2) 0.036(3) Uani d . . 1
H H8A 0.468515 0.351547 0.303043 0.055 Uiso calc U R 1
H H8B 0.709723 0.379326 0.317138 0.055 Uiso calc U R 1
H H8C 0.654317 0.264952 0.297074 0.055 Uiso calc U R 1
C C9 0.8824(14) 0.3470(8) 0.2332(3) 0.039(3) Uani d . . 1
H H9A 0.885531 0.269354 0.231176 0.058 Uiso calc U R 1
H H9B 0.99306 0.37092 0.254024 0.058 Uiso calc U R 1
H H9C 0.91004 0.377731 0.203982 0.058 Uiso calc U R 1
C C10 0.3161(15) 0.3840(7) 0.1470(2) 0.021(2) Uani d . . 1
C C11 0.1843(15) 0.4535(7) 0.1265(2) 0.021(2) Uani d . . 1
C C12 0.1731(15) 0.5695(7) 0.1407(2) 0.021(2) Uani d . . 1
H H12A 0.021098 0.590132 0.144919 0.025 Uiso calc U R 1
H H12B 0.247876 0.578134 0.169413 0.025 Uiso calc U R 1
C C13 0.2741(17) 0.6407(8) 0.1071(3) 0.034(3) Uani d . . 1
H H13 0.198537 0.652928 0.08022 0.041 Uiso calc U R 1
C C14 0.4574(17) 0.6864(7) 0.1122(3) 0.032(3) Uani d . . 1
H H14 0.530528 0.671165 0.139059 0.039 Uiso calc U R 1
C C21 0.3247(17) 0.2680(7) 0.1331(2) 0.022(2) Uani d . . 1
C C22 0.5139(16) 0.2261(7) 0.1178(2) 0.023(2) Uani d . . 1
H H22 0.637139 0.270397 0.116253 0.027 Uiso calc U R 1
C C23 0.5307(17) 0.1206(8) 0.1046(3) 0.031(3) Uani d . . 1
H H23 0.663361 0.093202 0.094103 0.038 Uiso calc U R 1
C C24 0.3521(18) 0.0565(7) 0.1069(2) 0.030(3) Uani d . . 1
H H24 0.360106 -0.015306 0.0974 0.036 Uiso calc U R 1
C C25 0.1614(17) 0.0966(7) 0.1231(2) 0.030(3) Uani d . . 1
H H25 0.039752 0.05143 0.125421 0.036 Uiso calc U R 1
C C26 0.1448(16) 0.2034(7) 0.1363(2) 0.024(2) Uani d . . 1
H H26 0.012809 0.230777 0.147161 0.029 Uiso calc U R 1
C C31 0.0392(15) 0.4279(7) 0.0884(2) 0.020(2) Uani d . . 1
C C32 0.1125(15) 0.3691(7) 0.0519(2) 0.027(2) Uani d . . 1
H H32 0.253502 0.340424 0.052387 0.032 Uiso calc U R 1
C C33 -0.0170(16) 0.3521(7) 0.0152(3) 0.029(2) Uani d . . 1
H H33 0.035336 0.313164 -0.009447 0.034 Uiso calc U R 1
C C34 -0.2233(16) 0.3925(7) 0.0151(3) 0.030(3) Uani d . . 1
H H34 -0.31356 0.380664 -0.009718 0.036 Uiso calc U R 1
C C35 -0.2996(15) 0.4499(7) 0.0507(3) 0.027(2) Uani d . . 1
H H35 -0.441732 0.477289 0.050462 0.033 Uiso calc U R 1
C C36 -0.1681(15) 0.4671(7) 0.0867(3) 0.023(2) Uani d . . 1
H H36 -0.22123 0.506976 0.111021 0.028 Uiso calc U R 1
C C41 0.5696(17) 0.7608(7) 0.0811(3) 0.026(3) Uani d . . 1
C C42 0.4792(17) 0.8015(8) 0.0431(3) 0.034(3) Uani d . . 1
H H42 0.339779 0.779079 0.034403 0.041 Uiso calc U R 1
C C43 0.5881(19) 0.8741(8) 0.0176(3) 0.041(3) Uani d . . 1
H H43 0.522097 0.901582 -0.00832 0.049 Uiso calc U R 1
C C44 0.790(2) 0.9074(8) 0.0289(3) 0.044(3) Uani d . . 1
H H44 0.864558 0.956631 0.010759 0.053 Uiso calc U R 1
C C45 0.8810(17) 0.8692(8) 0.0664(3) 0.044(3) Uani d . . 1
H H45 1.020907 0.891816 0.07462 0.053 Uiso calc U R 1
C C46 0.7693(16) 0.7960(7) 0.0932(3) 0.032(3) Uani d . . 1
H H46 0.832973 0.770976 0.119801 0.038 Uiso calc U R 1

loop_
_atom_site_aniso_label
_atom_site_aniso_U_11
_atom_site_aniso_U_22
_atom_site_aniso_U_33
_atom_site_aniso_U_12
_atom_site_aniso_U_13
_atom_site_aniso_U_23
B1 0.025(8) 0.023(7) 0.030(6) 0.007(6) 0.000(5) 0.003(5)
O2 0.045(5) 0.015(4) 0.024(3) -0.004(4) -0.007(3) 0.004(3)
C3 0.039(7) 0.017(5) 0.021(5) -0.004(5) -0.002(5) 0.006(4)
C4 0.028(7) 0.025(6) 0.029(5) -0.005(5) -0.007(5) -0.001(4)
O5 0.037(4) 0.018(4) 0.026(3) -0.004(3) -0.009(3) 0.002(3)
C6 0.038(7) 0.022(6) 0.033(5) 0.005(5) -0.002(5) -0.004(4)
C7 0.040(7) 0.021(6) 0.037(5) 0.000(6) -0.006(5) -0.001(4)
C8 0.053(8) 0.021(6) 0.035(5) -0.003(6) -0.005(5) 0.005(4)
C9 0.041(7) 0.023(6) 0.053(6) 0.005(6) -0.007(5) -0.006(5)
C10 0.022(6) 0.019(5) 0.024(5) 0.000(5) 0.007(4) 0.000(4)
C11 0.026(6) 0.019(5) 0.019(5) 0.002(5) 0.002(4) 0.003(4)
C12 0.021(6) 0.024(6) 0.018(5) 0.003(5) -0.005(5) -0.004(4)
C13 0.051(8) 0.020(6) 0.032(6) 0.000(6) 0.007(5) -0.013(5)
C14 0.041(7) 0.012(6) 0.044(6) 0.008(5) 0.009(6) -0.007(4)
C21 0.035(7) 0.015(5) 0.017(5) 0.005(5) 0.002(5) -0.001(4)
C22 0.027(6) 0.020(6) 0.021(5) 0.000(5) 0.000(5) -0.003(4)
C23 0.034(7) 0.027(7) 0.033(5) 0.010(6) -0.004(5) -0.001(5)
C24 0.061(8) 0.012(6) 0.018(5) 0.006(6) -0.002(5) -0.005(4)
C25 0.039(7) 0.018(6) 0.032(5) -0.007(6) -0.003(5) 0.003(4)
C26 0.031(7) 0.019(6) 0.021(5) -0.005(5) 0.002(5) 0.001(4)
C31 0.029(6) 0.012(5) 0.020(5) -0.001(5) -0.001(5) 0.003(4)
C32 0.028(6) 0.023(6) 0.029(5) 0.001(5) 0.000(5) 0.002(4)
C33 0.041(7) 0.015(6) 0.030(5) 0.007(6) -0.002(5) -0.003(4)
C34 0.044(8) 0.016(6) 0.030(5) -0.012(6) -0.005(5) 0.001(4)
C35 0.027(6) 0.020(6) 0.034(6) 0.007(5) 0.006(5) 0.005(5)
C36 0.026(6) 0.014(6) 0.029(5) -0.003(5) 0.001(5) 0.003(4)
C41 0.039(7) 0.016(6) 0.023(5) 0.005(5) 0.011(5) -0.007(4)
C42 0.033(7) 0.027(7) 0.042(6) 0.001(6) -0.001(5) -0.010(5)
C43 0.077(10) 0.018(6) 0.029(6) 0.017(6) 0.009(6) 0.002(5)
C44 0.062(9) 0.017(6) 0.052(7) -0.009(7) 0.026(7) 0.005(5)
C45 0.033(7) 0.030(7) 0.069(7) -0.013(6) 0.016(6) -0.018(6)
C46 0.040(7) 0.018(6) 0.037(6) -0.002(5) -0.004(5) -0.007(5)

loop_
_atom_type_symbol
_atom_type_description
_atom_type_scat_dispersion_real
_atom_type_scat_dispersion_imag
_atom_type_scat_source
C C 0.0033 0.0016 'International Tables Vol C Tables 4.2.6.8 and 6.1.1.4'
H H 0.0000 0.0000 'International Tables Vol C Tables 4.2.6.8 and 6.1.1.4'
O O 0.0106 0.0060 'International Tables Vol C Tables 4.2.6.8 and 6.1.1.4'
B B 0.0013 0.0007 'International Tables Vol C Tables 4.2.6.8 and 6.1.1.4'

loop_
_geom_angle_atom_site_label_1
_geom_angle_atom_site_label_2
_geom_angle_atom_site_label_3
_geom_angle
O5 B1 O2 112.1(8)
O5 B1 C10 122.8(9)
O2 B1 C10 125.1(8)
B1 O2 C3 106.4(6)
O2 C3 C6 107.8(7)
O2 C3 C7 107.7(6)
C6 C3 C7 111.3(7)
O2 C3 C4 101.6(6)
C6 C3 C4 113.1(7)
C7 C3 C4 114.6(8)
O5 C4 C9 106.7(7)
O5 C4 C8 108.5(7)
C9 C4 C8 111.1(8)
O5 C4 C3 101.1(7)
C9 C4 C3 114.2(8)
C8 C4 C3 114.3(7)
B1 O5 C4 108.4(7)
C3 C6 H6A 109.5
C3 C6 H6B 109.5
H6A C6 H6B 109.5
C3 C6 H6C 109.5
H6A C6 H6C 109.5
H6B C6 H6C 109.5
C3 C7 H7A 109.5
C3 C7 H7B 109.5
H7A C7 H7B 109.5
C3 C7 H7C 109.5
H7A C7 H7C 109.5
H7B C7 H7C 109.5
C4 C8 H8A 109.5
C4 C8 H8B 109.5
H8A C8 H8B 109.5
C4 C8 H8C 109.5
H8A C8 H8C 109.5
H8B C8 H8C 109.5
C4 C9 H9A 109.5
C4 C9 H9B 109.5
H9A C9 H9B 109.5
C4 C9 H9C 109.5
H9A C9 H9C 109.5
H9B C9 H9C 109.5
C11 C10 C21 121.2(8)
C11 C10 B1 125.3(8)
C21 C10 B1 113.4(8)
C10 C11 C31 125.4(8)
C10 C11 C12 121.3(8)
C31 C11 C12 113.3(7)
C13 C12 C11 111.3(7)
C13 C12 H12A 109.4
C11 C12 H12A 109.4
C13 C12 H12B 109.4
C11 C12 H12B 109.4
H12A C12 H12B 108.0
C14 C13 C12 124.0(9)
C14 C13 H13 118.0
C12 C13 H13 118.0
C13 C14 C41 128.1(10)
C13 C14 H14 116.0
C41 C14 H14 116.0
C22 C21 C26 119.5(8)
C22 C21 C10 119.5(9)
C26 C21 C10 121.0(9)
C21 C22 C23 121.9(10)
C21 C22 H22 119.1
C23 C22 H22 119.1
C24 C23 C22 119.0(10)
C24 C23 H23 120.5
C22 C23 H23 120.5
C23 C24 C25 119.9(9)
C23 C24 H24 120.0
C25 C24 H24 120.0
C24 C25 C26 120.9(9)
C24 C25 H25 119.5
C26 C25 H25 119.5
C21 C26 C25 118.8(9)
C21 C26 H26 120.6
C25 C26 H26 120.6
C36 C31 C32 117.6(8)
C36 C31 C11 121.0(8)
C32 C31 C11 121.4(8)
C33 C32 C31 121.3(8)
C33 C32 H32 119.3
C31 C32 H32 119.3
C34 C33 C32 119.0(8)
C34 C33 H33 120.5
C32 C33 H33 120.5
C35 C34 C33 120.8(8)
C35 C34 H34 119.6
C33 C34 H34 119.6
C36 C35 C34 119.4(9)
C36 C35 H35 120.3
C34 C35 H35 120.3
C35 C36 C31 121.9(8)
C35 C36 H36 119.1
C31 C36 H36 119.1
C46 C41 C42 118.2(9)
C46 C41 C14 117.3(9)
C42 C41 C14 124.3(10)
C43 C42 C41 120.9(10)
C43 C42 H42 119.6
C41 C42 H42 119.6
C44 C43 C42 121.2(10)
C44 C43 H43 119.4
C42 C43 H43 119.4
C45 C44 C43 119.0(10)
C45 C44 H44 120.5
C43 C44 H44 120.5
C44 C45 C46 120.3(10)
C44 C45 H45 119.8
C46 C45 H45 119.8
C41 C46 C45 120.4(9)
C41 C46 H46 119.8
C45 C46 H46 119.8

loop_
_geom_bond_atom_site_label_1
_geom_bond_atom_site_label_2
_geom_bond_distance
B1 O5 1.349(11)
B1 O2 1.394(12)
B1 C10 1.553(13)
O2 C3 1.465(8)
C3 C6 1.500(10)
C3 C7 1.521(11)
C3 C4 1.565(12)
C4 O5 1.468(9)
C4 C9 1.510(11)
C4 C8 1.521(10)
C6 H6A 0.98
C6 H6B 0.98
C6 H6C 0.98
C7 H7A 0.98
C7 H7B 0.98
C7 H7C 0.98
C8 H8A 0.98
C8 H8B 0.98
C8 H8C 0.98
C9 H9A 0.98
C9 H9B 0.98
C9 H9C 0.98
C10 C11 1.351(11)
C10 C21 1.521(11)
C11 C31 1.498(10)
C11 C12 1.524(11)
C12 C13 1.495(12)
C12 H12A 0.99
C12 H12B 0.99
C13 C14 1.288(12)
C13 H13 0.95
C14 C41 1.499(12)
C14 H14 0.95
C21 C22 1.371(12)
C21 C26 1.388(12)
C22 C23 1.392(11)
C22 H22 0.95
C23 C24 1.376(12)
C23 H23 0.95
C24 C25 1.381(12)
C24 H24 0.95
C25 C26 1.406(12)
C25 H25 0.95
C26 H26 0.95
C31 C36 1.383(11)
C31 C32 1.403(11)
C32 C33 1.388(10)
C32 H32 0.95
C33 C34 1.382(12)
C33 H33 0.95
C34 C35 1.381(10)
C34 H34 0.95
C35 C36 1.378(10)
C35 H35 0.95
C36 H36 0.95
C41 C46 1.370(12)
C41 C42 1.378(11)
C42 C43 1.374(12)
C42 H42 0.95
C43 C44 1.367(13)
C43 H43 0.95
C44 C45 1.356(13)
C44 H44 0.95
C45 C46 1.411(12)
C45 H45 0.95
C46 H46 0.95

loop_
_geom_torsion_atom_site_label_1
_geom_torsion_atom_site_label_2
_geom_torsion_atom_site_label_3
_geom_torsion_atom_site_label_4
_geom_torsion
O5 B1 O2 C3 -13.3(11)
C10 B1 O2 C3 165.8(9)
B1 O2 C3 C6 -91.7(9)
B1 O2 C3 C7 148.1(8)
B1 O2 C3 C4 27.4(9)
O2 C3 C4 O5 -31.0(8)
C6 C3 C4 O5 84.2(8)
C7 C3 C4 O5 -146.8(7)
O2 C3 C4 C9 83.2(9)
C6 C3 C4 C9 -161.6(7)
C7 C3 C4 C9 -32.6(9)
O2 C3 C4 C8 -147.3(7)
C6 C3 C4 C8 -32.1(11)
C7 C3 C4 C8 96.9(10)
O2 B1 O5 C4 -8.4(11)
C10 B1 O5 C4 172.4(8)
C9 C4 O5 B1 -95.0(9)
C8 C4 O5 B1 145.2(8)
C3 C4 O5 B1 24.7(9)
O5 B1 C10 C11 148.0(9)
O2 B1 C10 C11 -31.0(15)
O5 B1 C10 C21 -27.7(13)
O2 B1 C10 C21 153.3(9)
C21 C10 C11 C31 -1.5(14)
B1 C10 C11 C31 -176.9(8)
C21 C10 C11 C12 179.1(8)
B1 C10 C11 C12 3.7(14)
C10 C11 C12 C13 108.8(9)
C31 C11 C12 C13 -70.6(10)
C11 C12 C13 C14 -106.5(11)
C12 C13 C14 C41 -178.5(8)
C11 C10 C21 C22 119.1(10)
B1 C10 C21 C22 -65.0(10)
C11 C10 C21 C26 -61.8(11)
B1 C10 C21 C26 114.1(10)
C26 C21 C22 C23 1.1(12)
C10 C21 C22 C23 -179.8(7)
C21 C22 C23 C24 0.0(12)
C22 C23 C24 C25 -1.4(12)
C23 C24 C25 C26 1.7(12)
C22 C21 C26 C25 -0.8(12)
C10 C21 C26 C25 -179.9(7)
C24 C25 C26 C21 -0.6(12)
C10 C11 C31 C36 137.8(9)
C12 C11 C31 C36 -42.8(11)
C10 C11 C31 C32 -46.3(13)
C12 C11 C31 C32 133.1(9)
C36 C31 C32 C33 0.9(13)
C11 C31 C32 C33 -175.2(8)
C31 C32 C33 C34 -1.1(13)
C32 C33 C34 C35 0.6(13)
C33 C34 C35 C36 0.1(13)
C34 C35 C36 C31 -0.4(13)
C32 C31 C36 C35 -0.1(13)
C11 C31 C36 C35 176.0(7)
C13 C14 C41 C46 -177.3(9)
C13 C14 C41 C42 7.5(15)
C46 C41 C42 C43 1.1(13)
C14 C41 C42 C43 176.2(8)
C41 C42 C43 C44 0.6(14)
C42 C43 C44 C45 -1.2(15)
C43 C44 C45 C46 0.1(15)
C42 C41 C46 C45 -2.1(13)
C14 C41 C46 C45 -177.6(8)
C44 C45 C46 C41 1.6(14)
